data_4070679
loop_
_publ_author_name
'Douvris, Christos'
'Reed, Christopher A.'

_publ_section_title
;
 Increasing the Reactivity of Vaska&#x2019;s Compound. Oxidative Addition
 of Chlorobenzene at Ambient Temperature
;
_journal_issue 5
_journal_name_full Organometallics
_journal_page_first 807
_journal_paper_doi 10.1021/om700943w
_journal_volume 27
_journal_year 2008
_chemical_formula_sum 'C32 H33 B11 Cl6 Ir O P'
_chemical_formula_weight 988.36
_chemical_name_systematic
;

 ?

;
_space_group_IT_number 14
_symmetry_cell_setting monoclinic
_symmetry_space_group_name_Hall '-P 2ybc'
_symmetry_space_group_name_H-M 'P 1 21/c 1'
_atom_sites_solution_hydrogens geom
_atom_sites_solution_primary direct
_atom_sites_solution_secondary difmap
_audit_creation_method SHELXL-97
_cell_angle_alpha 90.00
_cell_angle_beta 102.007(5)
_cell_angle_gamma 90.00
_cell_formula_units_Z 4
_cell_length_a 17.9090(16)
_cell_length_b 13.3238(11)
_cell_length_c 16.8338(15)
_cell_measurement_reflns_used 8911
_cell_measurement_temperature 100(2)
_cell_measurement_theta_max 28.52
_cell_measurement_theta_min 2.51
_cell_volume 3928.9(6)
_computing_cell_refinement 'Bruker SMART'
_computing_data_collection 'Bruker SMART'
_computing_data_reduction 'Bruker SAINT'
_computing_molecular_graphics 'Bruker SHELXTL'
_computing_publication_material 'Bruker SHELXTL'
_computing_structure_refinement 'SHELXL-97 (Sheldrick, 1997)'
_computing_structure_solution 'SHELXS-97 (Sheldrick, 1990)'
_diffrn_ambient_temperature 100(2)
_diffrn_measured_fraction_theta_full 1.000
_diffrn_measured_fraction_theta_max 1.000
_diffrn_measurement_device_type 'CCD area detector'
_diffrn_measurement_method 'phi and omega scans'
_diffrn_radiation_monochromator graphite
_diffrn_radiation_source 'fine-focus sealed tube'
_diffrn_radiation_type MoK\a
_diffrn_radiation_wavelength 0.71073
_diffrn_reflns_av_R_equivalents 0.0603
_diffrn_reflns_av_sigmaI/netI 0.0612
_diffrn_reflns_limit_h_max 25
_diffrn_reflns_limit_h_min -25
_diffrn_reflns_limit_k_max 14
_diffrn_reflns_limit_k_min -19
_diffrn_reflns_limit_l_max 23
_diffrn_reflns_limit_l_min -24
_diffrn_reflns_number 69940
_diffrn_reflns_theta_full 30.51
_diffrn_reflns_theta_max 30.51
_diffrn_reflns_theta_min 1.97
_exptl_absorpt_coefficient_mu 3.876
_exptl_absorpt_correction_T_max 0.7731
_exptl_absorpt_correction_T_min 0.3702
_exptl_absorpt_correction_type multi-scan
_exptl_absorpt_process_details 'Bruker SADABS'
_exptl_crystal_colour colourless
_exptl_crystal_density_diffrn 1.671
_exptl_crystal_density_meas ?
_exptl_crystal_density_method 'not measured'
_exptl_crystal_description prism
_exptl_crystal_F_000 1928
_exptl_crystal_size_max 0.32
_exptl_crystal_size_mid 0.27
_exptl_crystal_size_min 0.07
_refine_diff_density_max 1.249
_refine_diff_density_min -1.145
_refine_diff_density_rms 0.149
_refine_ls_extinction_method none
_refine_ls_goodness_of_fit_ref 1.012
_refine_ls_hydrogen_treatment constr
_refine_ls_matrix_type full
_refine_ls_number_parameters 472
_refine_ls_number_reflns 11981
_refine_ls_number_restraints 11
_refine_ls_restrained_S_all 1.012
_refine_ls_R_factor_all 0.0622
_refine_ls_R_factor_gt 0.0340
_refine_ls_shift/su_max 0.002
_refine_ls_shift/su_mean 0.000
_refine_ls_structure_factor_coef Fsqd
_refine_ls_weighting_details 'calc w=1/[\s^2^(Fo^2^)+(0.0255P)^2^+1.0623P] where P=(Fo^2^+2Fc^2^)/3'
_refine_ls_weighting_scheme calc
_refine_ls_wR_factor_gt 0.0602
_refine_ls_wR_factor_ref 0.0684
_reflns_number_gt 8804
_reflns_number_total 11981
_reflns_threshold_expression >2sigma(I)
_cod_data_source_file om700943w-file003.cif
_cod_data_source_block chr051906_0m
_cod_depositor_comments
;
The following automatic conversions were performed:

'_symmetry_cell_setting' value 'Monoclinic' changed to 'monoclinic'
according to /home/saulius/struct/CIF-dictionaries/cif_core.dic
dictionary named 'cif_core.dic' version 2.4.1 from 2010-06-29.

Automatic conversion script
Id: cif_fix_values 1715 2011-07-08 13:25:40Z adriana 

The following automatic conversions were performed:

'_exptl_crystal_density_meas' value 'not measured' was changed to '?'
- the value is perceived as not measured.

Automatic conversion script
Id: cif_fix_values 3008 2015-01-20 13:52:24Z robertas 
;
_cod_original_sg_symbol_H-M P2(1)/c
_cod_database_code 4070679

loop_
_symmetry_equiv_pos_as_xyz
'x, y, z'
'-x, y+1/2, -z+1/2'
'-x, -y, -z'
'x, -y-1/2, z-1/2'

loop_
_atom_site_label
_atom_site_type_symbol
_atom_site_fract_x
_atom_site_fract_y
_atom_site_fract_z
_atom_site_U_iso_or_equiv
_atom_site_adp_type
_atom_site_occupancy
_atom_site_symmetry_multiplicity
_atom_site_calc_flag
_atom_site_refinement_flags
Ir1 Ir 0.190456(6) 0.734592(8) 0.144709(7) 0.01531(4) Uani 1 1 d .
C1" C 0.06508(19) 0.7742(3) 0.1333(2) 0.0311(8) Uani 1 1 d .
H1" H 0.0312 0.7943 0.0847 0.037 Uiso 1 1 calc R
C2" C 0.07304(18) 0.6719(2) 0.1529(2) 0.0281(8) Uani 1 1 d .
H2" H 0.0444 0.6234 0.1179 0.034 Uiso 1 1 calc R
C3" C 0.12302(18) 0.6413(2) 0.2240(2) 0.0261(8) Uani 1 1 d .
H3" H 0.1275 0.5724 0.2388 0.031 Uiso 1 1 calc R
C4" C 0.16633(18) 0.7141(2) 0.27293(19) 0.0249(7) Uani 1 1 d .
H4" H 0.2024 0.6938 0.3199 0.030 Uiso 1 1 calc R
C5" C 0.15747(19) 0.8170(2) 0.2539(2) 0.0294(8) Uani 1 1 d .
H5" H 0.1864 0.8656 0.2885 0.035 Uiso 1 1 calc R
C6" C 0.10628(19) 0.8471(2) 0.1843(2) 0.0299(8) Uani 1 1 d .
H6" H 0.0993 0.9163 0.1714 0.036 Uiso 1 1 calc R
C1# C 0.19957(17) 0.7204(2) 0.0389(2) 0.0231(7) Uani 1 1 d .
O1# O 0.20586(13) 0.71178(19) -0.02712(14) 0.0361(6) Uani 1 1 d .
P1 P 0.31984(4) 0.73993(5) 0.17911(5) 0.01430(15) Uani 1 1 d .
C1 C 0.36200(17) 0.8572(2) 0.15433(17) 0.0163(6) Uani 1 1 d .
C2 C 0.31937(17) 0.9225(2) 0.09789(17) 0.0182(6) Uani 1 1 d .
H2 H 0.2689 0.9049 0.0717 0.022 Uiso 1 1 calc R
C3 C 0.35032(18) 1.0138(2) 0.07953(18) 0.0220(7) Uani 1 1 d .
H3 H 0.3209 1.0582 0.0412 0.026 Uiso 1 1 calc R
C4 C 0.42385(19) 1.0390(2) 0.1175(2) 0.0277(8) Uani 1 1 d .
H4 H 0.4453 1.1006 0.1047 0.033 Uiso 1 1 calc R
C5 C 0.46669(19) 0.9745(2) 0.1743(2) 0.0265(7) Uani 1 1 d .
H5 H 0.5171 0.9925 0.2006 0.032 Uiso 1 1 calc R
C6 C 0.43621(17) 0.8846(2) 0.19259(18) 0.0210(7) Uani 1 1 d .
H6 H 0.4658 0.8410 0.2315 0.025 Uiso 1 1 calc R
C7 C 0.36883(16) 0.6372(2) 0.13851(17) 0.0153(6) Uani 1 1 d .
C8 C 0.44667(16) 0.6412(2) 0.13653(17) 0.0183(6) Uani 1 1 d .
H8 H 0.4751 0.7006 0.1530 0.022 Uiso 1 1 calc R
C9 C 0.48229(18) 0.5588(2) 0.11056(18) 0.0217(7) Uani 1 1 d .
H9 H 0.5349 0.5621 0.1090 0.026 Uiso 1 1 calc R
C10 C 0.44167(18) 0.4716(2) 0.08692(18) 0.0240(7) Uani 1 1 d .
H10 H 0.4664 0.4153 0.0692 0.029 Uiso 1 1 calc R
C11 C 0.36523(18) 0.4668(2) 0.08920(18) 0.0215(7) Uani 1 1 d .
H11 H 0.3375 0.4068 0.0736 0.026 Uiso 1 1 calc R
C12 C 0.32844(18) 0.5494(2) 0.11421(17) 0.0203(7) Uani 1 1 d .
H12 H 0.2756 0.5458 0.1147 0.024 Uiso 1 1 calc R
C13 C 0.35527(16) 0.7291(2) 0.28821(17) 0.0156(6) Uani 1 1 d .
C14 C 0.37263(16) 0.6353(2) 0.32351(18) 0.0181(6) Uani 1 1 d .
H14 H 0.3667 0.5769 0.2904 0.022 Uiso 1 1 calc R
C15 C 0.39850(17) 0.6265(2) 0.40672(18) 0.0219(7) Uani 1 1 d .
H15 H 0.4113 0.5623 0.4303 0.026 Uiso 1 1 calc R
C16 C 0.40581(17) 0.7112(2) 0.45579(18) 0.0208(7) Uani 1 1 d .
H16 H 0.4241 0.7052 0.5128 0.025 Uiso 1 1 calc R
C17 C 0.38623(17) 0.8045(2) 0.42116(18) 0.0210(7) Uani 1 1 d .
H17 H 0.3902 0.8624 0.4547 0.025 Uiso 1 1 calc R
C18 C 0.36109(17) 0.8139(2) 0.33833(17) 0.0189(6) Uani 1 1 d .
H18 H 0.3477 0.8781 0.3152 0.023 Uiso 1 1 calc R
C1' C 0.26752(19) 0.2610(2) 0.6922(2) 0.0250(7) Uani 1 1 d D
H1' H 0.2853(8) 0.2623(10) 0.6427(11) 0.030 Uiso 1 1 d D
B2' B 0.2224(2) 0.1555(3) 0.7136(2) 0.0227(8) Uani 1 1 d D
H2' H 0.2117 0.0872 0.6740 0.027 Uiso 1 1 calc R
B3' B 0.1722(2) 0.2693(2) 0.6860(2) 0.0202(7) Uani 1 1 d D
H3' H 0.1284 0.2758 0.6281 0.024 Uiso 1 1 calc R
B4' B 0.2340(2) 0.3708(3) 0.7232(2) 0.0226(8) Uani 1 1 d D
H4' H 0.2308 0.4442 0.6902 0.027 Uiso 1 1 calc R
B5' B 0.3232(2) 0.3184(3) 0.7739(2) 0.0252(8) Uani 1 1 d D
H5' H 0.3786 0.3575 0.7738 0.030 Uiso 1 1 calc R
B6' B 0.3160(2) 0.1858(3) 0.7682(2) 0.0263(8) Uani 1 1 d D
H6' H 0.3665 0.1378 0.7645 0.032 Uiso 1 1 calc R
B7' B 0.2444(2) 0.1475(2) 0.8208(2) 0.0202(8) Uani 1 1 d .
B8' B 0.1552(2) 0.1993(2) 0.7701(2) 0.0190(7) Uani 1 1 d .
B9' B 0.1631(2) 0.3324(2) 0.7761(2) 0.0191(7) Uani 1 1 d .
B10' B 0.2570(2) 0.3630(3) 0.8307(2) 0.0218(8) Uani 1 1 d .
B11' B 0.3082(2) 0.2483(2) 0.8582(2) 0.0217(8) Uani 1 1 d .
B12' B 0.2086(2) 0.2572(2) 0.8608(2) 0.0187(7) Uani 1 1 d .
Cl1' Cl 0.24615(5) 0.02961(5) 0.87286(5) 0.02845(19) Uani 1 1 d .
Cl2' Cl 0.06725(4) 0.13416(5) 0.76770(5) 0.02471(17) Uani 1 1 d .
Cl3' Cl 0.08303(5) 0.41144(5) 0.78153(5) 0.02528(18) Uani 1 1 d .
Cl4' Cl 0.27323(5) 0.47315(5) 0.89289(5) 0.0310(2) Uani 1 1 d .
Cl5' Cl 0.38020(5) 0.23710(6) 0.94977(5) 0.02959(19) Uani 1 1 d .
Cl6' Cl 0.17693(5) 0.25524(5) 0.95453(5) 0.02695(18) Uani 1 1 d .
C1S C 0.0464(2) 0.0734(2) 0.5407(2) 0.0343(9) Uani 1 1 d .
H1S H 0.0786 0.1243 0.5688 0.041 Uiso 1 1 calc R
C2S C 0.07343(19) 0.0109(3) 0.4876(2) 0.0325(8) Uani 1 1 d .
H2S H 0.1240 0.0183 0.4792 0.039 Uiso 1 1 calc R
C3S C 0.0260(2) -0.0627(2) 0.4470(2) 0.0343(9) Uani 1 1 d .
H3S H 0.0440 -0.1060 0.4102 0.041 Uiso 1 1 calc R
C4S C 1.0589(2) 0.5242(3) 0.4615(2) 0.0461(10) Uani 1 1 d .
H4S H 1.0991 0.5404 0.4349 0.055 Uiso 1 1 calc R
C5S C 0.9888(2) 0.5723(3) 0.4403(2) 0.0477(11) Uani 1 1 d .
H5S H 0.9812 0.6225 0.3993 0.057 Uiso 1 1 calc R
C6S C 0.9308(2) 0.5480(3) 0.4779(2) 0.0478(11) Uani 1 1 d .
H6S H 0.8828 0.5807 0.4624 0.057 Uiso 1 1 calc R

loop_
_atom_site_aniso_label
_atom_site_aniso_U_11
_atom_site_aniso_U_22
_atom_site_aniso_U_33
_atom_site_aniso_U_23
_atom_site_aniso_U_13
_atom_site_aniso_U_12
Ir1 0.01485(6) 0.01745(6) 0.01361(6) -0.00104(5) 0.00292(4) -0.00068(4)
C1" 0.0159(17) 0.051(2) 0.027(2) 0.0082(16) 0.0065(15) 0.0091(15)
C2" 0.0169(18) 0.043(2) 0.027(2) -0.0145(15) 0.0106(15) -0.0107(14)
C3" 0.0253(19) 0.0219(16) 0.037(2) 0.0032(14) 0.0189(16) -0.0019(13)
C4" 0.0201(18) 0.040(2) 0.0165(17) 0.0021(14) 0.0084(14) 0.0049(14)
C5" 0.031(2) 0.0315(19) 0.030(2) -0.0163(15) 0.0177(17) -0.0098(15)
C6" 0.030(2) 0.0227(17) 0.044(2) 0.0036(15) 0.0236(18) 0.0068(14)
C1# 0.0141(16) 0.0332(18) 0.0205(18) 0.0003(14) 0.0003(13) -0.0044(13)
O1# 0.0329(15) 0.0615(16) 0.0141(13) -0.0031(11) 0.0054(11) -0.0061(12)
P1 0.0150(4) 0.0160(3) 0.0122(4) -0.0006(3) 0.0035(3) -0.0008(3)
C1 0.0200(17) 0.0151(14) 0.0157(16) -0.0042(11) 0.0080(13) -0.0020(11)
C2 0.0211(17) 0.0192(15) 0.0152(16) -0.0026(12) 0.0060(13) -0.0022(12)
C3 0.031(2) 0.0190(15) 0.0179(17) 0.0038(12) 0.0104(14) 0.0014(13)
C4 0.037(2) 0.0209(16) 0.030(2) 0.0014(14) 0.0171(17) -0.0070(14)
C5 0.0241(18) 0.0260(17) 0.0287(19) -0.0002(14) 0.0042(15) -0.0079(13)
C6 0.0222(18) 0.0238(16) 0.0173(17) 0.0030(12) 0.0048(14) 0.0002(13)
C7 0.0167(16) 0.0184(14) 0.0112(15) 0.0011(11) 0.0040(12) 0.0004(11)
C8 0.0169(17) 0.0249(16) 0.0123(16) -0.0010(12) 0.0015(13) -0.0005(12)
C9 0.0179(17) 0.0293(17) 0.0172(17) 0.0013(13) 0.0021(13) 0.0057(13)
C10 0.029(2) 0.0252(16) 0.0173(17) -0.0019(13) 0.0044(14) 0.0084(13)
C11 0.0294(19) 0.0179(15) 0.0181(17) 0.0004(12) 0.0073(14) -0.0004(13)
C12 0.0243(18) 0.0217(15) 0.0161(16) 0.0002(12) 0.0071(14) -0.0034(12)
C13 0.0147(15) 0.0217(14) 0.0111(15) -0.0013(11) 0.0040(12) -0.0008(11)
C14 0.0183(16) 0.0189(15) 0.0165(16) -0.0013(12) 0.0025(13) 0.0020(12)
C15 0.0242(18) 0.0256(16) 0.0165(17) 0.0050(12) 0.0055(14) 0.0047(13)
C16 0.0164(16) 0.0357(18) 0.0112(15) 0.0007(13) 0.0049(12) -0.0035(13)
C17 0.0200(17) 0.0269(16) 0.0161(17) -0.0071(13) 0.0040(13) -0.0027(13)
C18 0.0240(18) 0.0185(15) 0.0141(16) 0.0001(12) 0.0037(13) -0.0010(12)
C1' 0.0204(17) 0.0385(18) 0.0168(17) -0.0014(14) 0.0056(13) -0.0020(13)
B2' 0.017(2) 0.0274(19) 0.024(2) -0.0040(15) 0.0044(16) 0.0031(14)
B3' 0.0162(18) 0.0277(18) 0.0163(18) -0.0042(14) 0.0025(14) 0.0006(14)
B4' 0.021(2) 0.0281(19) 0.018(2) 0.0017(15) 0.0029(16) -0.0029(15)
B5' 0.019(2) 0.036(2) 0.020(2) 0.0025(16) 0.0031(16) -0.0046(15)
B6' 0.019(2) 0.037(2) 0.022(2) -0.0028(16) 0.0021(16) 0.0031(16)
B7' 0.020(2) 0.0207(17) 0.020(2) -0.0038(14) 0.0026(15) 0.0002(14)
B8' 0.0184(19) 0.0188(16) 0.0203(19) -0.0027(14) 0.0049(15) 0.0005(14)
B9' 0.0192(19) 0.0188(17) 0.0201(19) 0.0001(14) 0.0057(15) -0.0018(13)
B10' 0.024(2) 0.0236(18) 0.0167(19) 0.0000(14) 0.0024(16) -0.0047(14)
B11' 0.0179(18) 0.0249(19) 0.0205(19) -0.0019(14) -0.0003(15) -0.0021(14)
B12' 0.0218(19) 0.0188(17) 0.0167(18) -0.0022(13) 0.0066(15) -0.0025(13)
Cl1' 0.0323(5) 0.0181(4) 0.0319(5) -0.0002(3) -0.0002(4) 0.0038(3)
Cl2' 0.0190(4) 0.0223(4) 0.0334(5) -0.0036(3) 0.0067(3) -0.0034(3)
Cl3' 0.0297(5) 0.0197(4) 0.0281(5) 0.0001(3) 0.0099(4) 0.0052(3)
Cl4' 0.0471(6) 0.0189(4) 0.0234(4) -0.0001(3) -0.0005(4) -0.0101(3)
Cl5' 0.0290(5) 0.0313(4) 0.0229(4) 0.0027(3) -0.0073(4) -0.0053(3)
Cl6' 0.0417(5) 0.0226(4) 0.0201(4) 0.0012(3) 0.0144(4) -0.0006(3)
C1S 0.037(2) 0.0287(18) 0.030(2) 0.0024(15) -0.0094(18) -0.0129(16)
C2S 0.023(2) 0.043(2) 0.030(2) 0.0201(16) 0.0025(16) -0.0027(15)
C3S 0.054(3) 0.0299(18) 0.0193(19) 0.0028(14) 0.0074(18) 0.0084(17)
C4S 0.043(3) 0.059(3) 0.033(2) -0.0144(19) 0.0017(19) 0.019(2)
C5S 0.050(3) 0.057(3) 0.031(2) -0.0039(19) -0.003(2) 0.022(2)
C6S 0.047(3) 0.053(2) 0.036(2) -0.0095(19) -0.008(2) 0.032(2)

loop_
_atom_type_symbol
_atom_type_description
_atom_type_scat_dispersion_real
_atom_type_scat_dispersion_imag
_atom_type_scat_source
C C 0.0033 0.0016 'International Tables Vol C Tables 4.2.6.8 and 6.1.1.4'
H H 0.0000 0.0000 'International Tables Vol C Tables 4.2.6.8 and 6.1.1.4'
B B 0.0013 0.0007 'International Tables Vol C Tables 4.2.6.8 and 6.1.1.4'
O O 0.0106 0.0060 'International Tables Vol C Tables 4.2.6.8 and 6.1.1.4'
P P 0.1023 0.0942 'International Tables Vol C Tables 4.2.6.8 and 6.1.1.4'
Cl Cl 0.1484 0.1585 'International Tables Vol C Tables 4.2.6.8 and 6.1.1.4'
Ir Ir -1.4442 7.9887 'International Tables Vol C Tables 4.2.6.8 and 6.1.1.4'

loop_
_geom_angle_atom_site_label_1
_geom_angle_atom_site_label_2
_geom_angle_atom_site_label_3
_geom_angle
_geom_angle_site_symmetry_1
_geom_angle_site_symmetry_3
C1# Ir1 P1 87.62(10) . .
C1# Ir1 C1" 103.18(13) . .
P1 Ir1 C1" 162.06(9) . .
C1# Ir1 C2" 106.82(12) . .
P1 Ir1 C2" 153.67(9) . .
C1" Ir1 C2" 35.76(12) . .
C1# Ir1 C4" 166.07(13) . .
P1 Ir1 C4" 98.35(8) . .
C1" Ir1 C4" 74.48(12) . .
C2" Ir1 C4" 63.07(12) . .
C1# Ir1 C5" 155.21(13) . .
P1 Ir1 C5" 101.41(9) . .
C1" Ir1 C5" 63.11(13) . .
C2" Ir1 C5" 74.73(11) . .
C4" Ir1 C5" 35.50(11) . .
C1# Ir1 C6" 122.74(13) . .
P1 Ir1 C6" 126.61(9) . .
C1" Ir1 C6" 35.47(12) . .
C2" Ir1 C6" 63.85(12) . .
C4" Ir1 C6" 63.12(12) . .
C5" Ir1 C6" 34.80(12) . .
C1# Ir1 C3" 131.45(12) . .
P1 Ir1 C3" 119.51(8) . .
C1" Ir1 C3" 63.47(12) . .
C2" Ir1 C3" 35.13(11) . .
C4" Ir1 C3" 35.06(11) . .
C5" Ir1 C3" 63.39(11) . .
C6" Ir1 C3" 74.67(11) . .
C6" C1" C2" 121.0(3) . .
C6" C1" Ir1 74.00(19) . .
C2" C1" Ir1 72.82(18) . .
C6" C1" H1" 119.5 . .
C2" C1" H1" 119.5 . .
Ir1 C1" H1" 125.4 . .
C3" C2" C1" 120.1(3) . .
C3" C2" Ir1 74.12(18) . .
C1" C2" Ir1 71.42(18) . .
C3" C2" H2" 120.0 . .
C1" C2" H2" 120.0 . .
Ir1 C2" H2" 126.4 . .
C4" C3" C2" 118.6(3) . .
C4" C3" Ir1 71.19(17) . .
C2" C3" Ir1 70.75(18) . .
C4" C3" H3" 120.7 . .
C2" C3" H3" 120.7 . .
Ir1 C3" H3" 129.7 . .
C3" C4" C5" 121.2(3) . .
C3" C4" Ir1 73.75(18) . .
C5" C4" Ir1 72.87(17) . .
C3" C4" H4" 119.4 . .
C5" C4" H4" 119.4 . .
Ir1 C4" H4" 125.8 . .
C6" C5" C4" 119.8(3) . .
C6" C5" Ir1 72.60(18) . .
C4" C5" Ir1 71.63(17) . .
C6" C5" H5" 120.1 . .
C4" C5" H5" 120.1 . .
Ir1 C5" H5" 127.7 . .
C5" C6" C1" 119.2(3) . .
C5" C6" Ir1 72.60(18) . .
C1" C6" Ir1 70.53(18) . .
C5" C6" H6" 120.4 . .
C1" C6" H6" 120.4 . .
Ir1 C6" H6" 128.7 . .
O1# C1# Ir1 179.5(3) . .
C13 P1 C1 102.99(13) . .
C13 P1 C7 102.94(13) . .
C1 P1 C7 107.57(13) . .
C13 P1 Ir1 112.22(10) . .
C1 P1 Ir1 114.73(10) . .
C7 P1 Ir1 115.08(9) . .
C2 C1 C6 118.9(3) . .
C2 C1 P1 119.8(2) . .
C6 C1 P1 121.2(2) . .
C1 C2 C3 120.5(3) . .
C1 C2 H2 119.7 . .
C3 C2 H2 119.7 . .
C4 C3 C2 119.6(3) . .
C4 C3 H3 120.2 . .
C2 C3 H3 120.2 . .
C3 C4 C5 120.3(3) . .
C3 C4 H4 119.9 . .
C5 C4 H4 119.9 . .
C6 C5 C4 120.2(3) . .
C6 C5 H5 119.9 . .
C4 C5 H5 119.9 . .
C5 C6 C1 120.5(3) . .
C5 C6 H6 119.8 . .
C1 C6 H6 119.8 . .
C12 C7 C8 118.9(3) . .
C12 C7 P1 118.5(2) . .
C8 C7 P1 122.4(2) . .
C9 C8 C7 120.2(3) . .
C9 C8 H8 119.9 . .
C7 C8 H8 119.9 . .
C10 C9 C8 120.5(3) . .
C10 C9 H9 119.8 . .
C8 C9 H9 119.8 . .
C11 C10 C9 119.7(3) . .
C11 C10 H10 120.1 . .
C9 C10 H10 120.1 . .
C10 C11 C12 120.5(3) . .
C10 C11 H11 119.8 . .
C12 C11 H11 119.8 . .
C11 C12 C7 120.2(3) . .
C11 C12 H12 119.9 . .
C7 C12 H12 119.9 . .
C14 C13 C18 119.0(3) . .
C14 C13 P1 120.1(2) . .
C18 C13 P1 120.7(2) . .
C15 C14 C13 120.4(3) . .
C15 C14 H14 119.8 . .
C13 C14 H14 119.8 . .
C14 C15 C16 120.2(3) . .
C14 C15 H15 119.9 . .
C16 C15 H15 119.9 . .
C17 C16 C15 119.6(3) . .
C17 C16 H16 120.2 . .
C15 C16 H16 120.2 . .
C18 C17 C16 120.5(3) . .
C18 C17 H17 119.8 . .
C16 C17 H17 119.8 . .
C17 C18 C13 120.3(3) . .
C17 C18 H18 119.9 . .
C13 C18 H18 119.9 . .
B3' C1' B2' 63.13(19) . .
B3' C1' B5' 115.8(3) . .
B2' C1' B5' 115.2(3) . .
B3' C1' B4' 63.12(19) . .
B2' C1' B4' 115.6(3) . .
B5' C1' B4' 63.4(2) . .
B3' C1' B6' 115.6(3) . .
B2' C1' B6' 63.1(2) . .
B5' C1' B6' 62.5(2) . .
B4' C1' B6' 115.4(3) . .
B3' C1' H1' 117.5(9) . .
B2' C1' H1' 117.5(8) . .
B5' C1' H1' 116.9(9) . .
B4' C1' H1' 117.1(8) . .
B6' C1' H1' 117.1(8) . .
C1' B2' B7' 104.5(2) . .
C1' B2' B3' 58.29(19) . .
B7' B2' B3' 108.1(2) . .
C1' B2' B8' 104.2(2) . .
B7' B2' B8' 60.4(2) . .
B3' B2' B8' 59.82(19) . .
C1' B2' B6' 58.9(2) . .
B7' B2' B6' 60.1(2) . .
B3' B2' B6' 108.2(2) . .
B8' B2' B6' 108.5(3) . .
C1' B2' H2' 125.2 . .
B7' B2' H2' 122.2 . .
B3' B2' H2' 121.6 . .
B8' B2' H2' 122.3 . .
B6' B2' H2' 121.1 . .
C1' B3' B9' 104.5(2) . .
C1' B3' B8' 104.8(2) . .
B9' B3' B8' 60.31(19) . .
C1' B3' B2' 58.59(19) . .
B9' B3' B2' 108.3(2) . .
B8' B3' B2' 60.3(2) . .
C1' B3' B4' 58.76(19) . .
B9' B3' B4' 59.90(19) . .
B8' B3' B4' 108.5(2) . .
B2' B3' B4' 108.3(3) . .
C1' B3' H3' 125.0 . .
B9' B3' H3' 122.4 . .
B8' B3' H3' 122.0 . .
B2' B3' H3' 121.3 . .
B4' B3' H3' 121.3 . .
C1' B4' B9' 103.9(2) . .
C1' B4' B10' 103.9(2) . .
B9' B4' B10' 60.6(2) . .
C1' B4' B3' 58.12(19) . .
B9' B4' B3' 59.86(19) . .
B10' B4' B3' 108.1(2) . .
C1' B4' B5' 58.3(2) . .
B9' B4' B5' 108.1(2) . .
B10' B4' B5' 59.7(2) . .
B3' B4' B5' 107.4(2) . .
C1' B4' H4' 125.6 . .
B9' B4' H4' 122.3 . .
B10' B4' H4' 122.3 . .
B3' B4' H4' 121.7 . .
B5' B4' H4' 121.7 . .
C1' B5' B11' 104.5(2) . .
C1' B5' B6' 59.04(19) . .
B11' B5' B6' 59.7(2) . .
C1' B5' B10' 103.9(3) . .
B11' B5' B10' 60.8(2) . .
B6' B5' B10' 108.3(2) . .
C1' B5' B4' 58.33(19) . .
B11' B5' B4' 108.6(3) . .
B6' B5' B4' 108.4(2) . .
B10' B5' B4' 59.7(2) . .
C1' B5' H5' 125.3 . .
B11' B5' H5' 122.1 . .
B6' B5' H5' 121.2 . .
B10' B5' H5' 122.4 . .
B4' B5' H5' 121.3 . .
C1' B6' B11' 104.3(3) . .
C1' B6' B5' 58.5(2) . .
B11' B6' B5' 60.0(2) . .
C1' B6' B7' 103.5(3) . .
B11' B6' B7' 60.8(2) . .
B5' B6' B7' 108.1(2) . .
C1' B6' B2' 58.05(19) . .
B11' B6' B2' 108.4(3) . .
B5' B6' B2' 107.7(2) . .
B7' B6' B2' 59.6(2) . .
C1' B6' H6' 125.7 . .
B11' B6' H6' 121.9 . .
B5' B6' H6' 121.5 . .
B7' B6' H6' 122.6 . .
B2' B6' H6' 121.7 . .
B2' B7' B6' 60.4(2) . .
B2' B7' B12' 108.4(2) . .
B6' B7' B12' 107.8(2) . .
B2' B7' B8' 60.11(19) . .
B6' B7' B8' 108.5(2) . .
B12' B7' B8' 60.5(2) . .
B2' B7' B11' 107.7(2) . .
B6' B7' B11' 59.1(2) . .
B12' B7' B11' 60.4(2) . .
B8' B7' B11' 108.7(2) . .
B2' B7' Cl1' 121.8(2) . .
B6' B7' Cl1' 123.5(2) . .
B12' B7' Cl1' 120.3(2) . .
B8' B7' Cl1' 119.7(2) . .
B11' B7' Cl1' 122.6(2) . .
B3' B8' B9' 59.79(19) . .
B3' B8' B2' 59.92(19) . .
B9' B8' B2' 107.6(2) . .
B3' B8' B7' 107.5(2) . .
B9' B8' B7' 107.8(2) . .
B2' B8' B7' 59.5(2) . .
B3' B8' Cl2' 122.2(2) . .
B9' B8' Cl2' 122.9(2) . .
B2' B8' Cl2' 121.2(2) . .
B7' B8' Cl2' 121.2(2) . .
B3' B8' B12' 107.6(2) . .
B9' B8' B12' 60.15(18) . .
B2' B8' B12' 107.2(2) . .
B7' B8' B12' 59.65(19) . .
Cl2' B8' B12' 122.5(2) . .
B3' B9' B4' 60.24(19) . .
B3' B9' B8' 59.90(19) . .
B4' B9' B8' 108.4(2) . .
B3' B9' B10' 107.7(2) . .
B4' B9' B10' 59.8(2) . .
B8' B9' B10' 108.2(2) . .
B3' B9' B12' 107.9(2) . .
B4' B9' B12' 107.8(2) . .
B8' B9' B12' 60.43(18) . .
B10' B9' B12' 59.69(19) . .
B3' B9' Cl3' 122.6(2) . .
B4' B9' Cl3' 121.3(2) . .
B8' B9' Cl3' 122.2(2) . .
B10' B9' Cl3' 121.0(2) . .
B12' B9' Cl3' 121.5(2) . .
B4' B10' B5' 60.6(2) . .
B4' B10' B12' 108.2(2) . .
B5' B10' B12' 107.9(2) . .
B4' B10' B9' 59.63(19) . .
B5' B10' B9' 108.0(2) . .
B12' B10' B9' 60.27(19) . .
B4' B10' Cl4' 121.6(2) . .
B5' B10' Cl4' 123.0(2) . .
B12' B10' Cl4' 120.8(2) . .
B9' B10' Cl4' 120.6(2) . .
B4' B10' B11' 108.1(2) . .
B5' B10' B11' 59.3(2) . .
B12' B10' B11' 60.3(2) . .
B9' B10' B11' 108.3(2) . .
Cl4' B10' B11' 122.4(2) . .
B6' B11' B5' 60.3(2) . .
B6' B11' B7' 60.1(2) . .
B5' B11' B7' 107.9(2) . .
B6' B11' B10' 108.0(3) . .
B5' B11' B10' 59.8(2) . .
B7' B11' B10' 107.1(2) . .
B6' B11' B12' 108.0(2) . .
B5' B11' B12' 107.6(2) . .
B7' B11' B12' 59.59(18) . .
B10' B11' B12' 59.55(19) . .
B6' B11' Cl5' 121.8(2) . .
B5' B11' Cl5' 122.0(2) . .
B7' B11' Cl5' 122.1(2) . .
B10' B11' Cl5' 121.9(2) . .
B12' B11' Cl5' 121.6(2) . .
B7' B12' B10' 107.9(3) . .
B7' B12' Cl6' 121.8(2) . .
B10' B12' Cl6' 121.7(2) . .
B7' B12' B9' 107.3(2) . .
B10' B12' B9' 60.04(19) . .
Cl6' B12' B9' 122.4(2) . .
B7' B12' B11' 60.02(19) . .
B10' B12' B11' 60.12(19) . .
Cl6' B12' B11' 121.3(2) . .
B9' B12' B11' 107.9(2) . .
B7' B12' B8' 59.82(19) . .
B10' B12' B8' 107.6(2) . .
Cl6' B12' B8' 122.3(2) . .
B9' B12' B8' 59.43(19) . .
B11' B12' B8' 107.9(2) . .
C3S C1S C2S 120.5(3) 3_556 .
C3S C1S H1S 119.7 3_556 .
C2S C1S H1S 119.7 . .
C1S C2S C3S 119.1(3) . .
C1S C2S H2S 120.4 . .
C3S C2S H2S 120.4 . .
C1S C3S C2S 120.3(3) 3_556 .
C1S C3S H3S 119.8 3_556 .
C2S C3S H3S 119.8 . .
C6S C4S C5S 119.0(4) 3_766 .
C6S C4S H4S 120.5 3_766 .
C5S C4S H4S 120.5 . .
C6S C5S C4S 120.4(4) . .
C6S C5S H5S 119.8 . .
C4S C5S H5S 119.8 . .
C5S C6S C4S 120.6(4) . 3_766
C5S C6S H6S 119.7 . .
C4S C6S H6S 119.7 3_766 .

loop_
_geom_bond_atom_site_label_1
_geom_bond_atom_site_label_2
_geom_bond_distance
_geom_bond_site_symmetry_2
Ir1 C1# 1.832(3) .
Ir1 P1 2.2697(8) .
Ir1 C1" 2.275(3) .
Ir1 C2" 2.294(3) .
Ir1 C4" 2.304(3) .
Ir1 C5" 2.320(3) .
Ir1 C6" 2.320(3) .
Ir1 C3" 2.337(3) .
C1" C6" 1.401(5) .
C1" C2" 1.403(5) .
C1" H1" 0.9500 .
C2" C3" 1.398(4) .
C2" H2" 0.9500 .
C3" C4" 1.398(4) .
C3" H3" 0.9500 .
C4" C5" 1.410(5) .
C4" H4" 0.9500 .
C5" C6" 1.388(5) .
C5" H5" 0.9500 .
C6" H6" 0.9500 .
C1# O1# 1.146(4) .
P1 C13 1.820(3) .
P1 C1 1.821(3) .
P1 C7 1.833(3) .
C1 C2 1.393(4) .
C1 C6 1.400(4) .
C2 C3 1.397(4) .
C2 H2 0.9500 .
C3 C4 1.380(4) .
C3 H3 0.9500 .
C4 C5 1.392(4) .
C4 H4 0.9500 .
C5 C6 1.377(4) .
C5 H5 0.9500 .
C6 H6 0.9500 .
C7 C12 1.392(4) .
C7 C8 1.402(4) .
C8 C9 1.386(4) .
C8 H8 0.9500 .
C9 C10 1.384(4) .
C9 H9 0.9500 .
C10 C11 1.379(4) .
C10 H10 0.9500 .
C11 C12 1.392(4) .
C11 H11 0.9500 .
C12 H12 0.9500 .
C13 C14 1.392(4) .
C13 C18 1.400(4) .
C14 C15 1.386(4) .
C14 H14 0.9500 .
C15 C16 1.389(4) .
C15 H15 0.9500 .
C16 C17 1.387(4) .
C16 H16 0.9500 .
C17 C18 1.379(4) .
C17 H17 0.9500 .
C18 H18 0.9500 .
C1' B3' 1.692(5) .
C1' B2' 1.698(5) .
C1' B5' 1.703(5) .
C1' B4' 1.704(5) .
C1' B6' 1.713(5) .
C1' H1' 0.952(18) .
B2' B7' 1.769(5) .
B2' B3' 1.774(5) .
B2' B8' 1.780(5) .
B2' B6' 1.784(5) .
B2' H2' 1.1200 .
B3' B9' 1.771(5) .
B3' B8' 1.773(5) .
B3' B4' 1.777(5) .
B3' H3' 1.1200 .
B4' B9' 1.772(5) .
B4' B10' 1.774(5) .
B4' B5' 1.790(5) .
B4' H4' 1.1200 .
B5' B11' 1.766(5) .
B5' B6' 1.772(5) .
B5' B10' 1.775(5) .
B5' H5' 1.1200 .
B6' B11' 1.760(5) .
B6' B7' 1.779(5) .
B6' H6' 1.1200 .
B7' B12' 1.782(5) .
B7' B8' 1.785(5) .
B7' B11' 1.790(5) .
B7' Cl1' 1.796(3) .
B8' B9' 1.780(5) .
B8' Cl2' 1.791(4) .
B8' B12' 1.798(5) .
B9' B10' 1.789(5) .
B9' B12' 1.793(5) .
B9' Cl3' 1.797(3) .
B10' B12' 1.783(5) .
B10' Cl4' 1.790(3) .
B10' B11' 1.793(5) .
B11' B12' 1.796(5) .
B11' Cl5' 1.798(4) .
B12' Cl6' 1.785(4) .
C1S C3S 1.363(5) 3_556
C1S C2S 1.380(5) .
C1S H1S 0.9500 .
C2S C3S 1.382(5) .
C2S H2S 0.9500 .
C3S C1S 1.363(5) 3_556
C3S H3S 0.9500 .
C4S C6S 1.385(5) 3_766
C4S C5S 1.389(5) .
C4S H4S 0.9500 .
C5S C6S 1.363(6) .
C5S H5S 0.9500 .
C6S C4S 1.385(5) 3_766
C6S H6S 0.9500 .

loop_
_geom_torsion_atom_site_label_1
_geom_torsion_atom_site_label_2
_geom_torsion_atom_site_label_3
_geom_torsion_atom_site_label_4
_geom_torsion
_geom_torsion_site_symmetry_1
_geom_torsion_site_symmetry_4
C1# Ir1 C1" C6" -128.9(2) . .
P1 Ir1 C1" C6" -3.2(4) . .
C2" Ir1 C1" C6" 130.5(3) . .
C4" Ir1 C1" C6" 65.2(2) . .
C5" Ir1 C1" C6" 28.98(19) . .
C3" Ir1 C1" C6" 101.0(2) . .
C1# Ir1 C1" C2" 100.6(2) . .
P1 Ir1 C1" C2" -133.6(3) . .
C4" Ir1 C1" C2" -65.2(2) . .
C5" Ir1 C1" C2" -101.5(2) . .
C6" Ir1 C1" C2" -130.5(3) . .
C3" Ir1 C1" C2" -29.43(18) . .
C6" C1" C2" C3" -0.4(5) . .
Ir1 C1" C2" C3" 58.1(3) . .
C6" C1" C2" Ir1 -58.5(3) . .
C1# Ir1 C2" C3" 140.53(19) . .
P1 Ir1 C2" C3" 19.6(3) . .
C1" Ir1 C2" C3" -130.2(3) . .
C4" Ir1 C2" C3" -29.12(18) . .
C5" Ir1 C2" C3" -65.23(19) . .
C6" Ir1 C2" C3" -100.7(2) . .
C1# Ir1 C2" C1" -89.3(2) . .
P1 Ir1 C2" C1" 149.83(19) . .
C4" Ir1 C2" C1" 101.1(2) . .
C5" Ir1 C2" C1" 65.0(2) . .
C6" Ir1 C2" C1" 29.5(2) . .
C3" Ir1 C2" C1" 130.2(3) . .
C1" C2" C3" C4" -2.2(4) . .
Ir1 C2" C3" C4" 54.6(3) . .
C1" C2" C3" Ir1 -56.8(3) . .
C1# Ir1 C3" C4" 174.79(19) . .
P1 Ir1 C3" C4" 58.93(19) . .
C1" Ir1 C3" C4" -101.0(2) . .
C2" Ir1 C3" C4" -130.9(3) . .
C5" Ir1 C3" C4" -29.39(18) . .
C6" Ir1 C3" C4" -64.8(2) . .
C1# Ir1 C3" C2" -54.3(2) . .
P1 Ir1 C3" C2" -170.13(15) . .
C1" Ir1 C3" C2" 29.93(19) . .
C4" Ir1 C3" C2" 130.9(3) . .
C5" Ir1 C3" C2" 101.5(2) . .
C6" Ir1 C3" C2" 66.13(19) . .
C2" C3" C4" C5" 3.3(4) . .
Ir1 C3" C4" C5" 57.6(3) . .
C2" C3" C4" Ir1 -54.4(3) . .
C1# Ir1 C4" C3" -16.4(6) . .
P1 Ir1 C4" C3" -131.11(17) . .
C1" Ir1 C4" C3" 65.71(19) . .
C2" Ir1 C4" C3" 29.19(18) . .
C5" Ir1 C4" C3" 130.9(3) . .
C6" Ir1 C4" C3" 101.9(2) . .
C1# Ir1 C4" C5" -147.4(5) . .
P1 Ir1 C4" C5" 97.96(18) . .
C1" Ir1 C4" C5" -65.22(19) . .
C2" Ir1 C4" C5" -101.7(2) . .
C6" Ir1 C4" C5" -29.01(18) . .
C3" Ir1 C4" C5" -130.9(3) . .
C3" C4" C5" C6" -1.6(4) . .
Ir1 C4" C5" C6" 56.4(3) . .
C3" C4" C5" Ir1 -58.0(3) . .
C1# Ir1 C5" C6" 31.2(4) . .
P1 Ir1 C5" C6" 140.86(17) . .
C1" Ir1 C5" C6" -29.52(18) . .
C2" Ir1 C5" C6" -65.9(2) . .
C4" Ir1 C5" C6" -130.7(3) . .
C3" Ir1 C5" C6" -101.7(2) . .
C1# Ir1 C5" C4" 162.0(3) . .
P1 Ir1 C5" C4" -88.41(18) . .
C1" Ir1 C5" C4" 101.2(2) . .
C2" Ir1 C5" C4" 64.80(19) . .
C6" Ir1 C5" C4" 130.7(3) . .
C3" Ir1 C5" C4" 29.04(18) . .
C4" C5" C6" C1" -1.1(5) . .
Ir1 C5" C6" C1" 54.9(3) . .
C4" C5" C6" Ir1 -56.0(3) . .
C2" C1" C6" C5" 2.1(5) . .
Ir1 C1" C6" C5" -55.9(3) . .
C2" C1" C6" Ir1 58.0(3) . .
C1# Ir1 C6" C5" -165.02(19) . .
P1 Ir1 C6" C5" -50.4(2) . .
C1" Ir1 C6" C5" 130.8(3) . .
C2" Ir1 C6" C5" 101.1(2) . .
C4" Ir1 C6" C5" 29.56(18) . .
C3" Ir1 C6" C5" 65.21(19) . .
C1# Ir1 C6" C1" 64.2(2) . .
P1 Ir1 C6" C1" 178.79(16) . .
C2" Ir1 C6" C1" -29.69(19) . .
C4" Ir1 C6" C1" -101.2(2) . .
C5" Ir1 C6" C1" -130.8(3) . .
C3" Ir1 C6" C1" -65.6(2) . .
P1 Ir1 C1# O1# -19(38) . .
C1" Ir1 C1# O1# 147(38) . .
C2" Ir1 C1# O1# -177(100) . .
C4" Ir1 C1# O1# -135(37) . .
C5" Ir1 C1# O1# 93(38) . .
C6" Ir1 C1# O1# 114(38) . .
C3" Ir1 C1# O1# -147(38) . .
C1# Ir1 P1 C13 -168.35(13) . .
C1" Ir1 P1 C13 63.9(3) . .
C2" Ir1 P1 C13 -43.7(2) . .
C4" Ir1 P1 C13 -0.99(12) . .
C5" Ir1 P1 C13 34.93(13) . .
C6" Ir1 P1 C13 61.60(14) . .
C3" Ir1 P1 C13 -30.81(13) . .
C1# Ir1 P1 C1 74.55(14) . .
C1" Ir1 P1 C1 -53.2(3) . .
C2" Ir1 P1 C1 -160.8(2) . .
C4" Ir1 P1 C1 -118.09(13) . .
C5" Ir1 P1 C1 -82.17(13) . .
C6" Ir1 P1 C1 -55.50(15) . .
C3" Ir1 P1 C1 -147.91(13) . .
C1# Ir1 P1 C7 -51.08(14) . .
C1" Ir1 P1 C7 -178.8(3) . .
C2" Ir1 P1 C7 73.6(2) . .
C4" Ir1 P1 C7 116.28(13) . .
C5" Ir1 P1 C7 152.20(13) . .
C6" Ir1 P1 C7 178.87(14) . .
C3" Ir1 P1 C7 86.46(13) . .
C13 P1 C1 C2 -140.5(2) . .
C7 P1 C1 C2 111.2(2) . .
Ir1 P1 C1 C2 -18.3(3) . .
C13 P1 C1 C6 37.8(3) . .
C7 P1 C1 C6 -70.5(3) . .
Ir1 P1 C1 C6 160.0(2) . .
C6 C1 C2 C3 0.3(4) . .
P1 C1 C2 C3 178.6(2) . .
C1 C2 C3 C4 0.3(4) . .
C2 C3 C4 C5 -0.7(5) . .
C3 C4 C5 C6 0.5(5) . .
C4 C5 C6 C1 0.0(5) . .
C2 C1 C6 C5 -0.4(4) . .
P1 C1 C6 C5 -178.7(2) . .
C13 P1 C7 C12 101.7(2) . .
C1 P1 C7 C12 -149.9(2) . .
Ir1 P1 C7 C12 -20.7(3) . .
C13 P1 C7 C8 -73.6(3) . .
C1 P1 C7 C8 34.8(3) . .
Ir1 P1 C7 C8 164.0(2) . .
C12 C7 C8 C9 0.1(4) . .
P1 C7 C8 C9 175.4(2) . .
C7 C8 C9 C10 -0.5(4) . .
C8 C9 C10 C11 0.0(4) . .
C9 C10 C11 C12 0.7(4) . .
C10 C11 C12 C7 -1.1(4) . .
C8 C7 C12 C11 0.6(4) . .
P1 C7 C12 C11 -174.8(2) . .
C1 P1 C13 C14 -144.9(2) . .
C7 P1 C13 C14 -33.1(3) . .
Ir1 P1 C13 C14 91.2(2) . .
C1 P1 C13 C18 39.0(3) . .
C7 P1 C13 C18 150.7(2) . .
Ir1 P1 C13 C18 -84.9(2) . .
C18 C13 C14 C15 -2.8(4) . .
P1 C13 C14 C15 -179.0(2) . .
C13 C14 C15 C16 1.3(4) . .
C14 C15 C16 C17 0.7(4) . .
C15 C16 C17 C18 -1.3(4) . .
C16 C17 C18 C13 -0.2(4) . .
C14 C13 C18 C17 2.2(4) . .
P1 C13 C18 C17 178.4(2) . .
B3' C1' B2' B7' -102.5(3) . .
B5' C1' B2' B7' 5.0(3) . .
B4' C1' B2' B7' -66.2(3) . .
B6' C1' B2' B7' 40.7(2) . .
B5' C1' B2' B3' 107.5(3) . .
B4' C1' B2' B3' 36.3(3) . .
B6' C1' B2' B3' 143.2(3) . .
B3' C1' B2' B8' -40.0(2) . .
B5' C1' B2' B8' 67.5(3) . .
B4' C1' B2' B8' -3.6(3) . .
B6' C1' B2' B8' 103.3(3) . .
B3' C1' B2' B6' -143.2(3) . .
B5' C1' B2' B6' -35.8(3) . .
B4' C1' B2' B6' -106.9(3) . .
B2' C1' B3' B9' 102.9(3) . .
B5' C1' B3' B9' -3.7(3) . .
B4' C1' B3' B9' -40.3(2) . .
B6' C1' B3' B9' 66.6(3) . .
B2' C1' B3' B8' 40.3(2) . .
B5' C1' B3' B8' -66.3(3) . .
B4' C1' B3' B8' -102.9(3) . .
B6' C1' B3' B8' 4.0(3) . .
B5' C1' B3' B2' -106.6(3) . .
B4' C1' B3' B2' -143.2(3) . .
B6' C1' B3' B2' -36.3(3) . .
B2' C1' B3' B4' 143.2(3) . .
B5' C1' B3' B4' 36.6(3) . .
B6' C1' B3' B4' 106.9(3) . .
B7' B2' B3' C1' 96.2(3) . .
B8' B2' B3' C1' 133.9(3) . .
B6' B2' B3' C1' 32.6(2) . .
C1' B2' B3' B9' -96.1(3) . .
B7' B2' B3' B9' 0.1(3) . .
B8' B2' B3' B9' 37.8(2) . .
B6' B2' B3' B9' -63.5(3) . .
C1' B2' B3' B8' -133.9(3) . .
B7' B2' B3' B8' -37.7(2) . .
B6' B2' B3' B8' -101.3(3) . .
C1' B2' B3' B4' -32.6(2) . .
B7' B2' B3' B4' 63.6(3) . .
B8' B2' B3' B4' 101.3(3) . .
B6' B2' B3' B4' 0.0(3) . .
B3' C1' B4' B9' 40.2(2) . .
B2' C1' B4' B9' 3.9(3) . .
B5' C1' B4' B9' -102.8(3) . .
B6' C1' B4' B9' -67.0(3) . .
B3' C1' B4' B10' 102.8(3) . .
B2' C1' B4' B10' 66.5(3) . .
B5' C1' B4' B10' -40.2(2) . .
B6' C1' B4' B10' -4.3(3) . .
B2' C1' B4' B3' -36.3(3) . .
B5' C1' B4' B3' -143.0(3) . .
B6' C1' B4' B3' -107.2(3) . .
B3' C1' B4' B5' 143.0(3) . .
B2' C1' B4' B5' 106.7(3) . .
B6' C1' B4' B5' 35.9(3) . .
B9' B3' B4' C1' 133.6(3) . .
B8' B3' B4' C1' 96.4(3) . .
B2' B3' B4' C1' 32.6(2) . .
C1' B3' B4' B9' -133.6(3) . .
B8' B3' B4' B9' -37.1(2) . .
B2' B3' B4' B9' -101.0(3) . .
C1' B3' B4' B10' -95.4(3) . .
B9' B3' B4' B10' 38.1(2) . .
B8' B3' B4' B10' 1.0(3) . .
B2' B3' B4' B10' -62.9(3) . .
C1' B3' B4' B5' -32.4(2) . .
B9' B3' B4' B5' 101.2(3) . .
B8' B3' B4' B5' 64.0(3) . .
B2' B3' B4' B5' 0.2(3) . .
B3' C1' B5' B11' 66.6(3) . .
B2' C1' B5' B11' -4.3(3) . .
B4' C1' B5' B11' 103.1(3) . .
B6' C1' B5' B11' -40.2(2) . .
B3' C1' B5' B6' 106.8(3) . .
B2' C1' B5' B6' 36.0(3) . .
B4' C1' B5' B6' 143.4(3) . .
B3' C1' B5' B10' 3.6(3) . .
B2' C1' B5' B10' -67.2(3) . .
B4' C1' B5' B10' 40.2(2) . .
B6' C1' B5' B10' -103.2(3) . .
B3' C1' B5' B4' -36.5(3) . .
B2' C1' B5' B4' -107.4(3) . .
B6' C1' B5' B4' -143.4(3) . .
B9' B4' B5' C1' 95.5(3) . .
B10' B4' B5' C1' 133.5(3) . .
B3' B4' B5' C1' 32.3(2) . .
C1' B4' B5' B11' -95.9(3) . .
B9' B4' B5' B11' -0.4(3) . .
B10' B4' B5' B11' 37.6(2) . .
B3' B4' B5' B11' -63.5(3) . .
C1' B4' B5' B6' -32.6(2) . .
B9' B4' B5' B6' 62.9(3) . .
B10' B4' B5' B6' 100.9(3) . .
B3' B4' B5' B6' -0.3(3) . .
C1' B4' B5' B10' -133.5(3) . .
B9' B4' B5' B10' -38.0(2) . .
B3' B4' B5' B10' -101.2(3) . .
B3' C1' B6' B11' -66.7(3) . .
B2' C1' B6' B11' -103.0(3) . .
B5' C1' B6' B11' 40.4(2) . .
B4' C1' B6' B11' 4.2(3) . .
B3' C1' B6' B5' -107.1(3) . .
B2' C1' B6' B5' -143.4(3) . .
B4' C1' B6' B5' -36.2(3) . .
B3' C1' B6' B7' -3.9(3) . .
B2' C1' B6' B7' -40.2(2) . .
B5' C1' B6' B7' 103.2(3) . .
B4' C1' B6' B7' 67.0(3) . .
B3' C1' B6' B2' 36.3(2) . .
B5' C1' B6' B2' 143.4(3) . .
B4' C1' B6' B2' 107.2(3) . .
B11' B5' B6' C1' 133.6(3) . .
B10' B5' B6' C1' 95.6(3) . .
B4' B5' B6' C1' 32.3(2) . .
C1' B5' B6' B11' -133.6(3) . .
B10' B5' B6' B11' -38.0(2) . .
B4' B5' B6' B11' -101.2(3) . .
C1' B5' B6' B7' -95.0(3) . .
B11' B5' B6' B7' 38.6(2) . .
B10' B5' B6' B7' 0.6(3) . .
B4' B5' B6' B7' -62.6(3) . .
C1' B5' B6' B2' -32.1(2) . .
B11' B5' B6' B2' 101.5(3) . .
B10' B5' B6' B2' 63.5(3) . .
B4' B5' B6' B2' 0.3(3) . .
B7' B2' B6' C1' -133.3(2) . .
B3' B2' B6' C1' -32.4(2) . .
B8' B2' B6' C1' -95.8(3) . .
C1' B2' B6' B11' 95.7(3) . .
B7' B2' B6' B11' -37.5(2) . .
B3' B2' B6' B11' 63.3(3) . .
B8' B2' B6' B11' -0.1(3) . .
C1' B2' B6' B5' 32.2(2) . .
B7' B2' B6' B5' -101.0(3) . .
B3' B2' B6' B5' -0.2(3) . .
B8' B2' B6' B5' -63.6(3) . .
C1' B2' B6' B7' 133.3(2) . .
B3' B2' B6' B7' 100.8(3) . .
B8' B2' B6' B7' 37.5(2) . .
C1' B2' B7' B6' -40.1(2) . .
B3' B2' B7' B6' -101.0(3) . .
B8' B2' B7' B6' -138.4(3) . .
C1' B2' B7' B12' 60.4(3) . .
B3' B2' B7' B12' -0.5(3) . .
B8' B2' B7' B12' -38.0(2) . .
B6' B2' B7' B12' 100.5(3) . .
C1' B2' B7' B8' 98.3(2) . .
B3' B2' B7' B8' 37.4(2) . .
B6' B2' B7' B8' 138.4(3) . .
C1' B2' B7' B11' -3.5(3) . .
B3' B2' B7' B11' -64.4(3) . .
B8' B2' B7' B11' -101.8(3) . .
B6' B2' B7' B11' 36.6(2) . .
C1' B2' B7' Cl1' -153.3(2) . .
B3' B2' B7' Cl1' 145.8(2) . .
B8' B2' B7' Cl1' 108.4(3) . .
B6' B2' B7' Cl1' -113.2(3) . .
C1' B6' B7' B2' 39.5(2) . .
B11' B6' B7' B2' 138.5(3) . .
B5' B6' B7' B2' 100.3(3) . .
C1' B6' B7' B12' -61.9(3) . .
B11' B6' B7' B12' 37.1(2) . .
B5' B6' B7' B12' -1.1(3) . .
B2' B6' B7' B12' -101.4(3) . .
C1' B6' B7' B8' 2.1(3) . .
B11' B6' B7' B8' 101.2(3) . .
B5' B6' B7' B8' 63.0(3) . .
B2' B6' B7' B8' -37.3(2) . .
C1' B6' B7' B11' -99.1(3) . .
B5' B6' B7' B11' -38.2(2) . .
B2' B6' B7' B11' -138.5(3) . .
C1' B6' B7' Cl1' 150.0(2) . .
B11' B6' B7' Cl1' -110.9(3) . .
B5' B6' B7' Cl1' -149.2(2) . .
B2' B6' B7' Cl1' 110.6(3) . .
C1' B3' B8' B9' 98.4(2) . .
B2' B3' B8' B9' 137.9(3) . .
B4' B3' B8' B9' 36.9(2) . .
C1' B3' B8' B2' -39.5(2) . .
B9' B3' B8' B2' -137.9(3) . .
B4' B3' B8' B2' -101.0(3) . .
C1' B3' B8' B7' -2.3(3) . .
B9' B3' B8' B7' -100.8(2) . .
B2' B3' B8' B7' 37.1(2) . .
B4' B3' B8' B7' -63.8(3) . .
C1' B3' B8' Cl2' -149.5(2) . .
B9' B3' B8' Cl2' 112.0(3) . .
B2' B3' B8' Cl2' -110.0(3) . .
B4' B3' B8' Cl2' 149.0(2) . .
C1' B3' B8' B12' 60.5(3) . .
B9' B3' B8' B12' -37.9(2) . .
B2' B3' B8' B12' 100.0(3) . .
B4' B3' B8' B12' -0.9(3) . .
C1' B2' B8' B3' 39.2(2) . .
B7' B2' B8' B3' 138.0(2) . .
B6' B2' B8' B3' 100.7(3) . .
C1' B2' B8' B9' 1.8(3) . .
B7' B2' B8' B9' 100.6(2) . .
B3' B2' B8' B9' -37.4(2) . .
B6' B2' B8' B9' 63.3(3) . .
C1' B2' B8' B7' -98.8(3) . .
B3' B2' B8' B7' -138.0(2) . .
B6' B2' B8' B7' -37.3(2) . .
C1' B2' B8' Cl2' 150.9(2) . .
B7' B2' B8' Cl2' -110.3(3) . .
B3' B2' B8' Cl2' 111.7(3) . .
B6' B2' B8' Cl2' -147.6(2) . .
C1' B2' B8' B12' -61.6(3) . .
B7' B2' B8' B12' 37.3(2) . .
B3' B2' B8' B12' -100.8(2) . .
B6' B2' B8' B12' -0.1(3) . .
B2' B7' B8' B3' -37.3(2) . .
B6' B7' B8' B3' 0.1(3) . .
B12' B7' B8' B3' 100.6(2) . .
B11' B7' B8' B3' 62.8(3) . .
Cl1' B7' B8' B3' -149.2(2) . .
B2' B7' B8' B9' -100.4(3) . .
B6' B7' B8' B9' -63.0(3) . .
B12' B7' B8' B9' 37.5(2) . .
B11' B7' B8' B9' -0.3(3) . .
Cl1' B7' B8' B9' 147.7(2) . .
B6' B7' B8' B2' 37.4(2) . .
B12' B7' B8' B2' 137.9(2) . .
B11' B7' B8' B2' 100.1(3) . .
Cl1' B7' B8' B2' -111.9(3) . .
B2' B7' B8' Cl2' 110.2(3) . .
B6' B7' B8' Cl2' 147.7(2) . .
B12' B7' B8' Cl2' -111.9(3) . .
B11' B7' B8' Cl2' -149.6(2) . .
Cl1' B7' B8' Cl2' -1.6(4) . .
B2' B7' B8' B12' -137.9(2) . .
B6' B7' B8' B12' -100.5(3) . .
B11' B7' B8' B12' -37.8(2) . .
Cl1' B7' B8' B12' 110.2(3) . .
C1' B3' B9' B4' 39.8(2) . .
B8' B3' B9' B4' 138.8(2) . .
B2' B3' B9' B4' 101.0(3) . .
C1' B3' B9' B8' -99.0(3) . .
B2' B3' B9' B8' -37.8(2) . .
B4' B3' B9' B8' -138.8(2) . .
C1' B3' B9' B10' 2.1(3) . .
B8' B3' B9' B10' 101.1(2) . .
B2' B3' B9' B10' 63.3(3) . .
B4' B3' B9' B10' -37.7(2) . .
C1' B3' B9' B12' -60.9(3) . .
B8' B3' B9' B12' 38.1(2) . .
B2' B3' B9' B12' 0.3(3) . .
B4' B3' B9' B12' -100.7(3) . .
C1' B3' B9' Cl3' 149.9(2) . .
B8' B3' B9' Cl3' -111.1(3) . .
B2' B3' B9' Cl3' -148.9(2) . .
B4' B3' B9' Cl3' 110.1(3) . .
C1' B4' B9' B3' -39.3(2) . .
B10' B4' B9' B3' -137.7(2) . .
B5' B4' B9' B3' -100.1(3) . .
C1' B4' B9' B8' -2.4(3) . .
B10' B4' B9' B8' -100.7(3) . .
B3' B4' B9' B8' 36.9(2) . .
B5' B4' B9' B8' -63.1(3) . .
C1' B4' B9' B10' 98.3(3) . .
B3' B4' B9' B10' 137.7(2) . .
B5' B4' B9' B10' 37.6(2) . .
C1' B4' B9' B12' 61.5(3) . .
B10' B4' B9' B12' -36.8(2) . .
B3' B4' B9' B12' 100.9(2) . .
B5' B4' B9' B12' 0.8(3) . .
C1' B4' B9' Cl3' -151.6(2) . .
B10' B4' B9' Cl3' 110.1(3) . .
B3' B4' B9' Cl3' -112.3(3) . .
B5' B4' B9' Cl3' 147.7(2) . .
B2' B8' B9' B3' 37.5(2) . .
B7' B8' B9' B3' 100.3(3) . .
Cl2' B8' B9' B3' -111.0(3) . .
B12' B8' B9' B3' 137.5(3) . .
B3' B8' B9' B4' -37.1(2) . .
B2' B8' B9' B4' 0.4(3) . .
B7' B8' B9' B4' 63.2(3) . .
Cl2' B8' B9' B4' -148.1(2) . .
B12' B8' B9' B4' 100.5(3) . .
B3' B8' B9' B10' -100.4(3) . .
B2' B8' B9' B10' -62.9(3) . .
B7' B8' B9' B10' -0.1(3) . .
Cl2' B8' B9' B10' 148.6(2) . .
B12' B8' B9' B10' 37.2(2) . .
B3' B8' B9' B12' -137.5(3) . .
B2' B8' B9' B12' -100.1(3) . .
B7' B8' B9' B12' -37.3(2) . .
Cl2' B8' B9' B12' 111.5(3) . .
B3' B8' B9' Cl3' 111.8(3) . .
B2' B8' B9' Cl3' 149.3(2) . .
B7' B8' B9' Cl3' -148.0(2) . .
Cl2' B8' B9' Cl3' 0.8(4) . .
B12' B8' B9' Cl3' -110.7(3) . .
C1' B4' B10' B5' 39.5(2) . .
B9' B4' B10' B5' 137.8(2) . .
B3' B4' B10' B5' 100.0(3) . .
C1' B4' B10' B12' -61.2(3) . .
B9' B4' B10' B12' 37.1(2) . .
B3' B4' B10' B12' -0.7(3) . .
B5' B4' B10' B12' -100.7(3) . .
C1' B4' B10' B9' -98.4(2) . .
B3' B4' B10' B9' -37.8(2) . .
B5' B4' B10' B9' -137.8(2) . .
C1' B4' B10' Cl4' 152.3(2) . .
B9' B4' B10' Cl4' -109.4(3) . .
B3' B4' B10' Cl4' -147.2(2) . .
B5' B4' B10' Cl4' 112.8(3) . .
C1' B4' B10' B11' 2.6(3) . .
B9' B4' B10' B11' 101.0(3) . .
B3' B4' B10' B11' 63.2(3) . .
B5' B4' B10' B11' -36.8(2) . .
C1' B5' B10' B4' -39.5(2) . .
B11' B5' B10' B4' -138.5(3) . .
B6' B5' B10' B4' -101.1(3) . .
C1' B5' B10' B12' 61.7(3) . .
B11' B5' B10' B12' -37.3(2) . .
B6' B5' B10' B12' 0.2(3) . .
B4' B5' B10' B12' 101.2(3) . .
C1' B5' B10' B9' -2.0(3) . .
B11' B5' B10' B9' -101.0(3) . .
B6' B5' B10' B9' -63.5(3) . .
B4' B5' B10' B9' 37.5(2) . .
C1' B5' B10' Cl4' -150.0(2) . .
B11' B5' B10' Cl4' 111.0(3) . .
B6' B5' B10' Cl4' 148.4(2) . .
B4' B5' B10' Cl4' -110.5(3) . .
C1' B5' B10' B11' 99.0(3) . .
B6' B5' B10' B11' 37.4(2) . .
B4' B5' B10' B11' 138.5(3) . .
B3' B9' B10' B4' 37.9(2) . .
B8' B9' B10' B4' 101.2(3) . .
B12' B9' B10' B4' 138.7(2) . .
Cl3' B9' B10' B4' -110.5(3) . .
B3' B9' B10' B5' -0.1(3) . .
B4' B9' B10' B5' -37.9(2) . .
B8' B9' B10' B5' 63.2(3) . .
B12' B9' B10' B5' 100.7(3) . .
Cl3' B9' B10' B5' -148.5(2) . .
B3' B9' B10' B12' -100.8(2) . .
B4' B9' B10' B12' -138.7(2) . .
B8' B9' B10' B12' -37.5(2) . .
Cl3' B9' B10' B12' 110.8(3) . .
B3' B9' B10' Cl4' 148.9(2) . .
B4' B9' B10' Cl4' 111.0(3) . .
B8' B9' B10' Cl4' -147.8(2) . .
B12' B9' B10' Cl4' -110.3(3) . .
Cl3' B9' B10' Cl4' 0.5(4) . .
B3' B9' B10' B11' -62.9(3) . .
B4' B9' B10' B11' -100.7(3) . .
B8' B9' B10' B11' 0.4(3) . .
B12' B9' B10' B11' 37.9(2) . .
Cl3' B9' B10' B11' 148.7(2) . .
C1' B6' B11' B5' -39.6(2) . .
B7' B6' B11' B5' -137.2(3) . .
B2' B6' B11' B5' -100.2(3) . .
C1' B6' B11' B7' 97.6(3) . .
B5' B6' B11' B7' 137.2(3) . .
B2' B6' B11' B7' 37.0(2) . .
C1' B6' B11' B10' -2.2(3) . .
B5' B6' B11' B10' 37.5(2) . .
B7' B6' B11' B10' -99.8(3) . .
B2' B6' B11' B10' -62.8(3) . .
C1' B6' B11' B12' 60.8(3) . .
B5' B6' B11' B12' 100.4(3) . .
B7' B6' B11' B12' -36.8(2) . .
B2' B6' B11' B12' 0.2(3) . .
C1' B6' B11' Cl5' -151.0(2) . .
B5' B6' B11' Cl5' -111.4(3) . .
B7' B6' B11' Cl5' 111.4(3) . .
B2' B6' B11' Cl5' 148.4(2) . .
C1' B5' B11' B6' 39.9(2) . .
B10' B5' B11' B6' 138.0(3) . .
B4' B5' B11' B6' 100.9(3) . .
C1' B5' B11' B7' 1.7(3) . .
B6' B5' B11' B7' -38.2(2) . .
B10' B5' B11' B7' 99.8(3) . .
B4' B5' B11' B7' 62.7(3) . .
C1' B5' B11' B10' -98.1(3) . .
B6' B5' B11' B10' -138.0(3) . .
B4' B5' B11' B10' -37.1(2) . .
C1' B5' B11' B12' -61.2(3) . .
B6' B5' B11' B12' -101.1(3) . .
B10' B5' B11' B12' 36.9(2) . .
B4' B5' B11' B12' -0.2(3) . .
C1' B5' B11' Cl5' 151.0(2) . .
B6' B5' B11' Cl5' 111.0(3) . .
B10' B5' B11' Cl5' -111.0(3) . .
B4' B5' B11' Cl5' -148.1(2) . .
B2' B7' B11' B6' -37.2(2) . .
B12' B7' B11' B6' -138.6(3) . .
B8' B7' B11' B6' -100.8(3) . .
Cl1' B7' B11' B6' 112.4(3) . .
B2' B7' B11' B5' 1.1(3) . .
B6' B7' B11' B5' 38.3(2) . .
B12' B7' B11' B5' -100.3(3) . .
B8' B7' B11' B5' -62.5(3) . .
Cl1' B7' B11' B5' 150.7(2) . .
B2' B7' B11' B10' 64.2(3) . .
B6' B7' B11' B10' 101.3(3) . .
B12' B7' B11' B10' -37.3(2) . .
B8' B7' B11' B10' 0.5(3) . .
Cl1' B7' B11' B10' -146.3(2) . .
B2' B7' B11' B12' 101.5(3) . .
B6' B7' B11' B12' 138.6(3) . .
B8' B7' B11' B12' 37.8(2) . .
Cl1' B7' B11' B12' -109.0(3) . .
B2' B7' B11' Cl5' -148.1(2) . .
B6' B7' B11' Cl5' -110.9(3) . .
B12' B7' B11' Cl5' 110.4(3) . .
B8' B7' B11' Cl5' 148.3(2) . .
Cl1' B7' B11' Cl5' 1.4(4) . .
B4' B10' B11' B6' -0.3(3) . .
B5' B10' B11' B6' -37.7(2) . .
B12' B10' B11' B6' 100.7(3) . .
B9' B10' B11' B6' 62.8(3) . .
Cl4' B10' B11' B6' -149.6(2) . .
B4' B10' B11' B5' 37.4(2) . .
B12' B10' B11' B5' 138.4(3) . .
B9' B10' B11' B5' 100.5(3) . .
Cl4' B10' B11' B5' -111.9(3) . .
B4' B10' B11' B7' -63.7(3) . .
B5' B10' B11' B7' -101.1(3) . .
B12' B10' B11' B7' 37.3(2) . .
B9' B10' B11' B7' -0.6(3) . .
Cl4' B10' B11' B7' 147.0(2) . .
B4' B10' B11' B12' -101.0(3) . .
B5' B10' B11' B12' -138.4(3) . .
B9' B10' B11' B12' -37.9(2) . .
Cl4' B10' B11' B12' 109.6(3) . .
B4' B10' B11' Cl5' 148.5(2) . .
B5' B10' B11' Cl5' 111.1(3) . .
B12' B10' B11' Cl5' -110.5(3) . .
B9' B10' B11' Cl5' -148.4(2) . .
Cl4' B10' B11' Cl5' -0.8(4) . .
B2' B7' B12' B10' -62.6(3) . .
B6' B7' B12' B10' 1.2(3) . .
B8' B7' B12' B10' -100.4(3) . .
B11' B7' B12' B10' 37.8(2) . .
Cl1' B7' B12' B10' 150.5(2) . .
B2' B7' B12' Cl6' 149.2(2) . .
B6' B7' B12' Cl6' -146.9(2) . .
B8' B7' B12' Cl6' 111.5(3) . .
B11' B7' B12' Cl6' -110.4(3) . .
Cl1' B7' B12' Cl6' 2.3(4) . .
B2' B7' B12' B9' 0.7(3) . .
B6' B7' B12' B9' 64.5(3) . .
B8' B7' B12' B9' -37.1(2) . .
B11' B7' B12' B9' 101.1(3) . .
Cl1' B7' B12' B9' -146.2(2) . .
B2' B7' B12' B11' -100.4(3) . .
B6' B7' B12' B11' -36.5(2) . .
B8' B7' B12' B11' -138.2(3) . .
Cl1' B7' B12' B11' 112.7(3) . .
B2' B7' B12' B8' 37.8(2) . .
B6' B7' B12' B8' 101.6(3) . .
B11' B7' B12' B8' 138.2(3) . .
Cl1' B7' B12' B8' -109.1(3) . .
B4' B10' B12' B7' 63.2(3) . .
B5' B10' B12' B7' -0.8(3) . .
B9' B10' B12' B7' 100.1(3) . .
Cl4' B10' B12' B7' -150.0(2) . .
B11' B10' B12' B7' -37.7(2) . .
B4' B10' B12' Cl6' -148.6(2) . .
B5' B10' B12' Cl6' 147.3(2) . .
B9' B10' B12' Cl6' -111.8(3) . .
Cl4' B10' B12' Cl6' -1.8(4) . .
B11' B10' B12' Cl6' 110.5(3) . .
B4' B10' B12' B9' -36.9(2) . .
B5' B10' B12' B9' -100.9(3) . .
Cl4' B10' B12' B9' 110.0(3) . .
B11' B10' B12' B9' -137.8(2) . .
B4' B10' B12' B11' 100.9(3) . .
B5' B10' B12' B11' 36.9(2) . .
B9' B10' B12' B11' 137.8(2) . .
Cl4' B10' B12' B11' -112.2(3) . .
B4' B10' B12' B8' 0.1(3) . .
B5' B10' B12' B8' -64.0(3) . .
B9' B10' B12' B8' 36.9(2) . .
Cl4' B10' B12' B8' 146.9(2) . .
B11' B10' B12' B8' -100.9(3) . .
B3' B9' B12' B7' -0.6(3) . .
B4' B9' B12' B7' -64.2(3) . .
B8' B9' B12' B7' 37.3(2) . .
B10' B9' B12' B7' -101.1(3) . .
Cl3' B9' B12' B7' 149.0(2) . .
B3' B9' B12' B10' 100.5(3) . .
B4' B9' B12' B10' 36.8(2) . .
B8' B9' B12' B10' 138.3(2) . .
Cl3' B9' B12' B10' -110.0(3) . .
B3' B9' B12' Cl6' -148.9(2) . .
B4' B9' B12' Cl6' 147.4(2) . .
B8' B9' B12' Cl6' -111.1(3) . .
B10' B9' B12' Cl6' 110.6(3) . .
Cl3' B9' B12' Cl6' 0.7(4) . .
B3' B9' B12' B11' 62.7(3) . .
B4' B9' B12' B11' -0.9(3) . .
B8' B9' B12' B11' 100.6(2) . .
B10' B9' B12' B11' -37.8(2) . .
Cl3' B9' B12' B11' -147.7(2) . .
B3' B9' B12' B8' -37.9(2) . .
B4' B9' B12' B8' -101.5(3) . .
B10' B9' B12' B8' -138.3(2) . .
Cl3' B9' B12' B8' 111.7(3) . .
B6' B11' B12' B7' 37.1(2) . .
B5' B11' B12' B7' 100.8(3) . .
B10' B11' B12' B7' 137.8(3) . .
Cl5' B11' B12' B7' -111.2(3) . .
B6' B11' B12' B10' -100.7(3) . .
B5' B11' B12' B10' -37.0(2) . .
B7' B11' B12' B10' -137.8(3) . .
Cl5' B11' B12' B10' 111.0(3) . .
B6' B11' B12' Cl6' 148.2(2) . .
B5' B11' B12' Cl6' -148.1(2) . .
B7' B11' B12' Cl6' 111.1(3) . .
B10' B11' B12' Cl6' -111.1(3) . .
Cl5' B11' B12' Cl6' -0.1(3) . .
B6' B11' B12' B9' -63.0(3) . .
B5' B11' B12' B9' 0.7(3) . .
B7' B11' B12' B9' -100.1(3) . .
B10' B11' B12' B9' 37.7(2) . .
Cl5' B11' B12' B9' 148.7(2) . .
B6' B11' B12' B8' -0.2(3) . .
B5' B11' B12' B8' 63.5(3) . .
B7' B11' B12' B8' -37.3(2) . .
B10' B11' B12' B8' 100.5(3) . .
Cl5' B11' B12' B8' -148.5(2) . .
B3' B8' B12' B7' -100.3(3) . .
B9' B8' B12' B7' -138.0(3) . .
B2' B8' B12' B7' -37.2(2) . .
Cl2' B8' B12' B7' 109.8(3) . .
B3' B8' B12' B10' 0.5(3) . .
B9' B8' B12' B10' -37.2(2) . .
B2' B8' B12' B10' 63.6(3) . .
B7' B8' B12' B10' 100.8(3) . .
Cl2' B8' B12' B10' -149.3(2) . .
B3' B8' B12' Cl6' 149.0(2) . .
B9' B8' B12' Cl6' 111.3(3) . .
B2' B8' B12' Cl6' -147.9(2) . .
B7' B8' B12' Cl6' -110.7(3) . .
Cl2' B8' B12' Cl6' -0.8(4) . .
B3' B8' B12' B9' 37.7(2) . .
B2' B8' B12' B9' 100.8(3) . .
B7' B8' B12' B9' 138.0(3) . .
Cl2' B8' B12' B9' -112.1(3) . .
B3' B8' B12' B11' -62.9(3) . .
B9' B8' B12' B11' -100.7(2) . .
B2' B8' B12' B11' 0.2(3) . .
B7' B8' B12' B11' 37.4(2) . .
Cl2' B8' B12' B11' 147.2(2) . .
C3S C1S C2S C3S 0.1(5) 3_556 .
C1S C2S C3S C1S -0.1(5) . 3_556
C6S C4S C5S C6S -0.8(6) 3_766 .
C4S C5S C6S C4S 0.9(6) . 3_766
